data_7207768
loop_
_publ_author_name
'Shen, Chaojun'
'Sheng, Tianlu'
'Zhu, Qilong'
'Hu, Shengmin'
'Wu, Xintao'

_publ_section_title
;
 Four new cobalt(ii) coordination complexes: thermochromic switchable
 behavior in the process of dehydration and rehydration
;
_journal_issue 9
_journal_name_full CrystEngComm
_journal_page_first 3189
_journal_paper_doi 10.1039/c2ce06478b
_journal_volume 14
_journal_year 2012
_chemical_formula_sum 'C192 H178 Co11 N24 O88 S24'
_chemical_formula_weight 5647.25
_chemical_name_systematic
;
?
;
_space_group_IT_number 2
_symmetry_cell_setting triclinic
_symmetry_space_group_name_Hall '-P 1'
_symmetry_space_group_name_H-M 'P -1'
_atom_sites_solution_hydrogens geom
_atom_sites_solution_primary direct
_atom_sites_solution_secondary difmap
_audit_creation_method SHELXL-97
_cell_angle_alpha 80.384(9)
_cell_angle_beta 83.877(11)
_cell_angle_gamma 79.272(9)
_cell_formula_units_Z 1
_cell_length_a 12.458(4)
_cell_length_b 14.423(4)
_cell_length_c 33.063(11)
_cell_measurement_reflns_used 11526
_cell_measurement_temperature 293(2)
_cell_measurement_theta_max 27.4758
_cell_measurement_theta_min 3.0424
_cell_volume 5737(3)
_computing_cell_refinement 'Bruker XSCANS'
_computing_data_collection 'Bruker XSCANS'
_computing_data_reduction 'Bruker SHELXTL'
_computing_molecular_graphics 'Bruker SHELXTL'
_computing_publication_material 'Bruker SHELXTL'
_computing_structure_refinement 'SHELXL-97 (Sheldrick, 1997)'
_computing_structure_solution 'SHELXS-97 (Sheldrick, 1990)'
_diffrn_ambient_temperature 293(2)
_diffrn_detector_area_resol_mean 14.6306
_diffrn_measured_fraction_theta_full 0.937
_diffrn_measured_fraction_theta_max 0.937
_diffrn_measurement_device_type Mercury70
_diffrn_measurement_method CCD_Profile_fitting
_diffrn_radiation_monochromator graphite
_diffrn_radiation_source 'fine-focus sealed tube'
_diffrn_radiation_type MoK\a
_diffrn_radiation_wavelength 0.71073
_diffrn_reflns_av_R_equivalents 0.0560
_diffrn_reflns_av_sigmaI/netI 0.0976
_diffrn_reflns_limit_h_max 12
_diffrn_reflns_limit_h_min -14
_diffrn_reflns_limit_k_max 17
_diffrn_reflns_limit_k_min -17
_diffrn_reflns_limit_l_max 39
_diffrn_reflns_limit_l_min -38
_diffrn_reflns_number 35713
_diffrn_reflns_theta_full 25.00
_diffrn_reflns_theta_max 25.00
_diffrn_reflns_theta_min 2.41
_exptl_absorpt_coefficient_mu 1.090
_exptl_absorpt_correction_T_max 1.0000
_exptl_absorpt_correction_T_min 0.5187
_exptl_absorpt_correction_type multi-scan
_exptl_crystal_colour Pink
_exptl_crystal_density_diffrn 1.634
_exptl_crystal_density_method 'not measured'
_exptl_crystal_description Prism
_exptl_crystal_F_000 2883
_exptl_crystal_size_max 0.2500
_exptl_crystal_size_mid 0.1200
_exptl_crystal_size_min 0.0800
_refine_diff_density_max 1.686
_refine_diff_density_min -1.903
_refine_diff_density_rms 0.116
_refine_ls_extinction_method none
_refine_ls_goodness_of_fit_ref 1.041
_refine_ls_hydrogen_treatment constr
_refine_ls_matrix_type full
_refine_ls_number_parameters 1496
_refine_ls_number_reflns 18956
_refine_ls_number_restraints 2
_refine_ls_restrained_S_all 1.055
_refine_ls_R_factor_all 0.1194
_refine_ls_R_factor_gt 0.0870
_refine_ls_shift/su_max 0.052
_refine_ls_shift/su_mean 0.001
_refine_ls_structure_factor_coef Fsqd
_refine_ls_weighting_details 'calc w=1/[\s^2^(Fo^2^)+(0.1156P)^2^+13.7755P] where P=(Fo^2^+2Fc^2^)/3'
_refine_ls_weighting_scheme calc
_refine_ls_wR_factor_gt 0.2144
_refine_ls_wR_factor_ref 0.2466
_reflns_number_gt 13202
_reflns_number_total 18956
_reflns_threshold_expression >2sigma(I)
_cod_data_source_file c2ce06478b.txt
_cod_data_source_block a
_cod_depositor_comments
;
The following automatic conversions were performed:

'_symmetry_cell_setting' value 'Triclinic' changed to 'triclinic'
according to /home/saulius/struct/CIF-dictionaries/cif_core.dic
dictionary named 'cif_core.dic' version 2.4.1 from
2010-06-29.

'_exptl_absorpt_correction_type' value 'Multi-scan'
changed to 'multi-scan' according to
/home/saulius/struct/CIF-dictionaries/cif_core.dic dictionary named
'cif_core.dic' version 2.4.1 from 2010-06-29.

Automatic conversion script
Id: cif_fix_values 1715 2011-07-08 13:25:40Z adriana 
;
_cod_original_cell_volume 5738(3)
_cod_original_sg_symbol_H-M P-1
_cod_database_code 7207768

loop_
_symmetry_equiv_pos_as_xyz
'x, y, z'
'-x, -y, -z'

loop_
_atom_site_label
_atom_site_type_symbol
_atom_site_fract_x
_atom_site_fract_y
_atom_site_fract_z
_atom_site_U_iso_or_equiv
_atom_site_adp_type
_atom_site_occupancy
_atom_site_symmetry_multiplicity
_atom_site_calc_flag
_atom_site_refinement_flags
_atom_site_disorder_assembly
_atom_site_disorder_group
Co1 Co 0.57073(7) -0.31564(6) 0.01455(3) 0.0345(2) Uani 1 1 d . . .
Co2 Co 0.27452(7) -0.29609(6) 0.00446(2) 0.0334(2) Uani 1 1 d . . .
Co3 Co -0.02027(8) -0.26759(6) -0.00942(3) 0.0368(2) Uani 1 1 d . . .
Co4 Co 0.06088(15) 0.17617(9) -0.50920(3) 0.0843(5) Uani 1 1 d . . .
Co5 Co 0.10111(16) 0.41090(8) -0.49726(3) 0.0890(6) Uani 1 1 d . . .
Co6 Co 0.5000 0.0000 -0.5000 0.1148(9) Uani 1 2 d S . .
C1 C 0.8679(6) -0.2713(5) -0.2120(2) 0.0382(16) Uani 1 1 d . . .
C2 C 0.9102(6) -0.3767(5) -0.25661(18) 0.0390(16) Uani 1 1 d . . .
C3 C 0.7624(6) -0.2622(5) -0.2639(2) 0.0404(16) Uani 1 1 d . . .
C4 C 0.7857(6) -0.1582(5) -0.15214(19) 0.0388(16) Uani 1 1 d . . .
C5 C 0.7346(6) -0.1855(5) -0.1132(2) 0.0391(15) Uani 1 1 d . . .
H5A H 0.7622 -0.2426 -0.0972 0.047 Uiso 1 1 calc R . .
C6 C 0.6420(6) -0.1260(5) -0.0987(2) 0.0412(16) Uani 1 1 d . . .
C7 C 0.6014(6) -0.0418(5) -0.1232(2) 0.0421(16) Uani 1 1 d . . .
H7A H 0.5387 -0.0028 -0.1138 0.051 Uiso 1 1 calc R . .
C8 C 0.6529(7) -0.0145(5) -0.1616(2) 0.0486(18) Uani 1 1 d . . .
H8A H 0.6253 0.0426 -0.1776 0.058 Uiso 1 1 calc R . .
C9 C 0.7452(6) -0.0725(5) -0.1758(2) 0.0452(17) Uani 1 1 d . . .
H9A H 0.7804 -0.0541 -0.2013 0.054 Uiso 1 1 calc R . .
C10 C 0.5840(6) -0.1556(5) -0.05782(19) 0.0362(15) Uani 1 1 d . . .
C11 C 0.9465(6) -0.5074(5) -0.31243(19) 0.0430(17) Uani 1 1 d . . .
C12 C 0.9921(8) -0.4794(5) -0.3507(2) 0.053(2) Uani 1 1 d . . .
H12A H 1.0433 -0.4388 -0.3541 0.064 Uiso 1 1 calc R . .
C13 C 0.9627(8) -0.5114(5) -0.3850(2) 0.055(2) Uani 1 1 d . . .
C14 C 0.8896(9) -0.5727(6) -0.3794(2) 0.068(3) Uani 1 1 d . . .
H14A H 0.8697 -0.5943 -0.4020 0.082 Uiso 1 1 calc R . .
C15 C 0.8458(8) -0.6025(7) -0.3413(3) 0.070(3) Uani 1 1 d . . .
H15A H 0.7973 -0.6456 -0.3379 0.084 Uiso 1 1 calc R . .
C16 C 0.8725(7) -0.5693(6) -0.3069(2) 0.059(2) Uani 1 1 d . . .
H16A H 0.8408 -0.5886 -0.2809 0.070 Uiso 1 1 calc R . .
C17 C 1.0172(11) -0.4791(6) -0.4261(2) 0.084(4) Uani 1 1 d . . .
C18 C 0.6516(6) -0.2650(5) -0.3290(2) 0.0451(17) Uani 1 1 d . . .
C19 C 0.7186(6) -0.2516(5) -0.3654(2) 0.0458(18) Uani 1 1 d . . .
H19A H 0.7618 -0.2043 -0.3693 0.055 Uiso 1 1 calc R . .
C20 C 0.7220(8) -0.3062(6) -0.3952(2) 0.054(2) Uani 1 1 d . . .
C21 C 0.6568(9) -0.3784(7) -0.3895(3) 0.068(3) Uani 1 1 d . . .
H21A H 0.6584 -0.4171 -0.4094 0.082 Uiso 1 1 calc R . .
C22 C 0.5905(9) -0.3899(7) -0.3534(3) 0.077(3) Uani 1 1 d . . .
H22A H 0.5481 -0.4378 -0.3491 0.093 Uiso 1 1 calc R . .
C23 C 0.5852(7) -0.3328(7) -0.3238(3) 0.063(2) Uani 1 1 d . . .
H23A H 0.5372 -0.3400 -0.3003 0.076 Uiso 1 1 calc R . .
C24 C 0.7928(10) -0.2942(6) -0.4341(2) 0.071(3) Uani 1 1 d . . .
C31 C 0.4448(6) -0.4151(5) 0.2493(2) 0.0424(17) Uani 1 1 d . . .
C32 C 0.3445(6) -0.2738(5) 0.2565(2) 0.0440(17) Uani 1 1 d . . .
C33 C 0.4725(7) -0.3408(5) 0.2998(2) 0.0463(17) Uani 1 1 d . . .
C34 C 0.4010(6) -0.4971(4) 0.1849(2) 0.0385(16) Uani 1 1 d . . .
C35 C 0.4394(6) -0.4659(4) 0.1447(2) 0.0374(15) Uani 1 1 d . . .
H35A H 0.5092 -0.4504 0.1394 0.045 Uiso 1 1 calc R . .
C36 C 0.3735(6) -0.4579(5) 0.1127(2) 0.0376(15) Uani 1 1 d . . .
C37 C 0.2693(6) -0.4795(6) 0.1209(2) 0.0501(19) Uani 1 1 d . . .
H37A H 0.2253 -0.4752 0.0994 0.060 Uiso 1 1 calc R . .
C38 C 0.2304(7) -0.5071(6) 0.1605(2) 0.057(2) Uani 1 1 d . . .
H38A H 0.1590 -0.5190 0.1658 0.068 Uiso 1 1 calc R . .
C39 C 0.2960(7) -0.5175(6) 0.1927(2) 0.0512(19) Uani 1 1 d . . .
H39A H 0.2696 -0.5381 0.2194 0.061 Uiso 1 1 calc R . .
C40 C 0.4145(6) -0.4206(4) 0.06984(19) 0.0376(16) Uani 1 1 d . . .
C41 C 0.1857(6) -0.2149(5) 0.2011(2) 0.0431(17) Uani 1 1 d . . .
C42 C 0.2382(7) -0.2061(5) 0.1610(2) 0.0443(17) Uani 1 1 d . . .
H42A H 0.3046 -0.1840 0.1558 0.053 Uiso 1 1 calc R . .
C43 C 0.1903(6) -0.2305(5) 0.1300(2) 0.0398(16) Uani 1 1 d . . .
C44 C 0.0922(7) -0.2627(6) 0.1377(2) 0.0529(19) Uani 1 1 d . . .
H44A H 0.0604 -0.2799 0.1164 0.063 Uiso 1 1 calc R . .
C45 C 0.0405(7) -0.2696(7) 0.1767(3) 0.061(2) Uani 1 1 d . . .
H45A H -0.0269 -0.2900 0.1815 0.074 Uiso 1 1 calc R . .
C46 C 0.0882(7) -0.2465(6) 0.2089(2) 0.053(2) Uani 1 1 d . . .
H46A H 0.0540 -0.2524 0.2353 0.063 Uiso 1 1 calc R . .
C47 C 0.2474(6) -0.2212(5) 0.0873(2) 0.0404(16) Uani 1 1 d . . .
C48 C 0.6162(10) -0.4529(7) 0.3560(3) 0.075(3) Uani 1 1 d . . .
C49 C 0.5901(10) -0.5031(9) 0.3943(3) 0.087(3) Uani 1 1 d . . .
H49A H 0.5380 -0.4760 0.4132 0.105 Uiso 1 1 calc R . .
C50 C 0.6500(14) -0.6028(9) 0.4034(4) 0.100(4) Uani 1 1 d . . .
C51 C 0.7212(12) -0.6422(10) 0.3756(5) 0.105(4) Uani 1 1 d . . .
H51A H 0.7557 -0.7053 0.3816 0.126 Uiso 1 1 calc R . .
C52 C 0.7437(10) -0.5904(8) 0.3381(4) 0.094(4) Uani 1 1 d . . .
H52A H 0.7925 -0.6186 0.3186 0.113 Uiso 1 1 calc R . .
C53 C 0.6937(9) -0.4955(8) 0.3292(3) 0.075(3) Uani 1 1 d . . .
H53A H 0.7136 -0.4599 0.3043 0.090 Uiso 1 1 calc R . .
C54 C 0.6166(18) -0.6578(16) 0.4411(7) 0.157(7) Uiso 1 1 d . . .
C61 C 0.1768(6) -0.2259(5) -0.24812(19) 0.0365(15) Uani 1 1 d . . .
C62 C 0.0672(6) -0.0908(5) -0.23550(19) 0.0375(15) Uani 1 1 d . . .
C63 C 0.0431(6) -0.1556(5) -0.2900(2) 0.0405(16) Uani 1 1 d . . .
C64 C 0.3410(6) -0.3007(5) -0.19445(19) 0.0407(16) Uani 1 1 d . . .
C65 C 0.2961(6) -0.3316(5) -0.1559(2) 0.0372(15) Uani 1 1 d . . .
H65A H 0.2308 -0.3555 -0.1529 0.045 Uiso 1 1 calc R . .
C66 C 0.3490(6) -0.3271(4) -0.12093(19) 0.0363(15) Uani 1 1 d . . .
C67 C 0.4439(6) -0.2906(5) -0.1258(2) 0.0452(17) Uani 1 1 d . . .
H67A H 0.4790 -0.2869 -0.1028 0.054 Uiso 1 1 calc R . .
C68 C 0.4884(7) -0.2588(6) -0.1651(2) 0.054(2) Uani 1 1 d . . .
H68A H 0.5527 -0.2334 -0.1682 0.065 Uiso 1 1 calc R . .
C69 C 0.4385(6) -0.2647(5) -0.1985(2) 0.0471(18) Uani 1 1 d . . .
H69A H 0.4696 -0.2446 -0.2246 0.056 Uiso 1 1 calc R . .
C70 C 0.2993(6) -0.3611(5) -0.0786(2) 0.0398(16) Uani 1 1 d . . .
C71 C 0.1169(6) -0.0244(5) -0.16940(19) 0.0395(16) Uani 1 1 d . . .
C72 C 0.0907(6) -0.0754(4) -0.1312(2) 0.0383(15) Uani 1 1 d . . .
H72A H 0.0219 -0.0927 -0.1253 0.046 Uiso 1 1 calc R . .
C73 C 0.1673(6) -0.1005(4) -0.1018(2) 0.0354(15) Uani 1 1 d . . .
C74 C 0.2723(7) -0.0783(6) -0.1106(2) 0.0511(19) Uani 1 1 d . . .
H74A H 0.3244 -0.0968 -0.0913 0.061 Uiso 1 1 calc R . .
C75 C 0.2968(7) -0.0276(7) -0.1491(2) 0.065(2) Uani 1 1 d . . .
H75A H 0.3663 -0.0118 -0.1556 0.078 Uiso 1 1 calc R . .
C76 C 0.2202(7) -0.0006(7) -0.1775(2) 0.062(2) Uani 1 1 d . . .
H76A H 0.2382 0.0344 -0.2028 0.075 Uiso 1 1 calc R . .
C77 C 0.1394(6) -0.1591(4) -0.0610(2) 0.0365(15) Uani 1 1 d . . .
C78 C -0.0988(6) -0.0479(5) -0.3471(2) 0.0426(17) Uani 1 1 d . . .
C79 C -0.0771(6) 0.0061(5) -0.3845(2) 0.0444(17) Uani 1 1 d . . .
H79A H -0.0211 -0.0192 -0.4026 0.053 Uiso 1 1 calc R . .
C80 C -0.1359(7) 0.0974(5) -0.3964(2) 0.0495(19) Uani 1 1 d . . .
C81 C -0.2195(7) 0.1327(5) -0.3694(2) 0.0505(19) Uani 1 1 d . . .
H81A H -0.2586 0.1940 -0.3760 0.061 Uiso 1 1 calc R . .
C82 C -0.2458(7) 0.0775(5) -0.3323(2) 0.0477(18) Uani 1 1 d . . .
H82A H -0.3046 0.1012 -0.3150 0.057 Uiso 1 1 calc R . .
C83 C -0.1866(6) -0.0105(6) -0.3210(2) 0.0465(18) Uani 1 1 d . . .
H83A H -0.2044 -0.0461 -0.2958 0.056 Uiso 1 1 calc R . .
C84 C -0.1032(8) 0.1571(5) -0.4347(2) 0.057(2) Uani 1 1 d . . .
C91 C 0.2592(6) 0.2339(5) -0.2587(2) 0.0457(17) Uani 1 1 d . . .
C92 C 0.3547(6) 0.2363(6) -0.2061(2) 0.0470(18) Uani 1 1 d . . .
C93 C 0.4087(6) 0.1266(5) -0.2472(2) 0.0426(17) Uani 1 1 d . . .
C94 C 0.1518(7) 0.2145(5) -0.3249(2) 0.0478(18) Uani 1 1 d . . .
C95 C 0.1649(7) 0.2514(5) -0.3655(2) 0.0509(19) Uani 1 1 d . . .
H95A H 0.1750 0.3145 -0.3730 0.061 Uiso 1 1 calc R . .
C96 C 0.1632(8) 0.1951(5) -0.3958(2) 0.055(2) Uani 1 1 d . . .
C97 C 0.1510(7) 0.1004(6) -0.3831(2) 0.056(2) Uani 1 1 d . . .
H97A H 0.1514 0.0614 -0.4029 0.067 Uiso 1 1 calc R . .
C98 C 0.1385(8) 0.0641(6) -0.3433(3) 0.066(2) Uani 1 1 d . . .
H98A H 0.1321 0.0002 -0.3356 0.080 Uiso 1 1 calc R . .
C99 C 0.1352(7) 0.1220(6) -0.3130(2) 0.061(2) Uani 1 1 d . . .
H99A H 0.1220 0.0984 -0.2854 0.073 Uiso 1 1 calc R . .
C100 C 0.1683(10) 0.2348(6) -0.4396(2) 0.076(3) Uani 1 1 d . . .
C101 C 0.2617(6) 0.3661(5) -0.1538(2) 0.0429(16) Uani 1 1 d . . .
C102 C 0.2019(6) 0.3569(5) -0.1155(2) 0.0407(16) Uani 1 1 d . . .
H10A H 0.2247 0.3063 -0.0952 0.049 Uiso 1 1 calc R . .
C103 C 0.1081(5) 0.4231(5) -0.10772(19) 0.0337(14) Uani 1 1 d . . .
C104 C 0.0740(6) 0.4971(5) -0.1381(2) 0.0410(16) Uani 1 1 d . . .
H10B H 0.0102 0.5402 -0.1334 0.049 Uiso 1 1 calc R . .
C105 C 0.1347(6) 0.5073(5) -0.1756(2) 0.0414(16) Uani 1 1 d . . .
H10E H 0.1117 0.5578 -0.1960 0.050 Uiso 1 1 calc R . .
C106 C 0.2293(7) 0.4434(6) -0.1832(2) 0.0491(18) Uani 1 1 d . . .
H10C H 0.2711 0.4525 -0.2081 0.059 Uiso 1 1 calc R . .
C107 C 0.0451(6) 0.4131(5) -0.0662(2) 0.0409(16) Uani 1 1 d . . .
C108 C 0.4454(6) -0.0079(5) -0.2994(2) 0.0484(18) Uani 1 1 d . . .
C109 C 0.4688(8) 0.0341(6) -0.3385(2) 0.062(2) Uani 1 1 d . . .
H10D H 0.5055 0.0859 -0.3433 0.075 Uiso 1 1 calc R . .
C110 C 0.4379(9) -0.0004(7) -0.3711(3) 0.073(3) Uani 1 1 d . . .
C111 C 0.3856(9) -0.0801(7) -0.3638(3) 0.075(3) Uani 1 1 d . . .
H11A H 0.3675 -0.1051 -0.3858 0.090 Uiso 1 1 calc R . .
C112 C 0.3615(8) -0.1209(6) -0.3251(3) 0.070(3) Uani 1 1 d . . .
H11B H 0.3265 -0.1738 -0.3203 0.084 Uiso 1 1 calc R . .
C113 C 0.3888(7) -0.0838(6) -0.2923(3) 0.060(2) Uani 1 1 d . . .
H11C H 0.3691 -0.1099 -0.2655 0.072 Uiso 1 1 calc R . .
C114 C 0.4586(14) 0.0385(11) -0.4138(3) 0.125(6) Uani 1 1 d . . .
N1 N 0.9374(5) -0.3453(4) -0.22400(16) 0.0410(13) Uani 1 1 d . . .
N2 N 0.8240(5) -0.3391(4) -0.27788(16) 0.0400(13) Uani 1 1 d . . .
N3 N 0.7793(5) -0.2268(4) -0.23053(17) 0.0435(14) Uani 1 1 d . . .
N4 N 0.3645(5) -0.3469(4) 0.23552(17) 0.0421(14) Uani 1 1 d . . .
N5 N 0.3966(6) -0.2661(5) 0.28921(18) 0.0513(16) Uani 1 1 d . . .
N6 N 0.5016(6) -0.4172(5) 0.28197(19) 0.0521(16) Uani 1 1 d . . .
N7 N 0.1509(5) -0.1577(4) -0.22407(16) 0.0396(13) Uani 1 1 d . . .
N8 N 0.0082(5) -0.0856(4) -0.26807(17) 0.0429(14) Uani 1 1 d . . .
N9 N 0.1240(5) -0.2298(4) -0.28169(18) 0.0475(15) Uani 1 1 d . . .
N10 N 0.2666(5) 0.2752(5) -0.22630(17) 0.0499(16) Uani 1 1 d . . .
N11 N 0.4297(5) 0.1606(4) -0.21433(18) 0.0461(14) Uani 1 1 d . . .
N12 N 0.3257(5) 0.1587(4) -0.27080(17) 0.0410(14) Uani 1 1 d . . .
O1 O 0.6357(4) -0.2210(3) -0.03313(14) 0.0421(11) Uani 1 1 d . . .
O1W O -0.1624(10) -0.1343(8) 0.0904(4) 0.169(5) Uani 1 1 d . . .
O2 O 0.4865(4) -0.1161(4) -0.05126(15) 0.0517(13) Uani 1 1 d . . .
O2W O 0.6414(10) -0.0585(6) 0.0420(4) 0.156(5) Uani 1 1 d . . .
O3 O 0.9880(7) -0.5118(4) -0.45780(15) 0.089(3) Uani 1 1 d . . .
O3W O 0.7691(12) 0.0234(11) -0.0215(5) 0.194(5) Uiso 1 1 d . . .
O4 O 1.0848(9) -0.4252(5) -0.42948(17) 0.114(3) Uani 1 1 d . . .
O4W O 0.3323(11) 0.6117(10) -0.5518(4) 0.168(4) Uiso 1 1 d . . .
O5 O 0.8460(7) -0.2257(5) -0.44021(18) 0.095(3) Uani 1 1 d . . .
O6 O 0.7996(7) -0.3560(5) -0.45721(17) 0.091(2) Uani 1 1 d . . .
O5W O 0.4997(7) 0.2374(5) -0.4785(2) 0.047(2) Uiso 0.60 1 d PD A 1
O6W O 0.4485(13) 0.3089(11) -0.4574(5) 0.071(4) Uiso 0.40 1 d P B 2
O7 O 0.3511(4) -0.4153(3) 0.04113(14) 0.0415(11) Uani 1 1 d . . .
O7W O 0.6938(15) -0.0317(14) -0.4283(6) 0.236 Uiso 1 1 d . . .
O8 O 0.5069(4) -0.3986(4) 0.06477(15) 0.0483(12) Uani 1 1 d . . .
O9 O 0.2012(4) -0.2451(4) 0.05837(14) 0.0435(11) Uani 1 1 d . . .
O10 O 0.3357(5) -0.1931(4) 0.08142(15) 0.0558(14) Uani 1 1 d . . .
O11 O 0.6789(14) -0.7383(13) 0.4516(5) 0.210(6) Uiso 1 1 d . . .
O12 O 0.5308(10) -0.6158(9) 0.4649(4) 0.155(4) Uiso 1 1 d . . .
H12B H 0.5134 -0.6554 0.4841 0.233 Uiso 1 1 calc R . .
O13 O 0.3478(4) -0.3499(4) -0.04859(14) 0.0503(13) Uani 1 1 d . . .
O14 O 0.2149(5) -0.3978(4) -0.07484(14) 0.0549(14) Uani 1 1 d . . .
O15 O 0.2065(4) -0.1742(4) -0.03361(15) 0.0507(13) Uani 1 1 d . . .
O16 O 0.0498(4) -0.1881(4) -0.05754(15) 0.0499(13) Uani 1 1 d . . .
O17 O -0.0443(7) 0.1164(4) -0.46234(17) 0.081(2) Uani 1 1 d . . .
O18 O -0.1357(6) 0.2452(4) -0.43831(18) 0.079(2) Uani 1 1 d . . .
O19 O 0.1682(8) 0.1793(4) -0.46609(17) 0.095(3) Uani 1 1 d . . .
O20 O 0.1703(9) 0.3223(4) -0.44865(17) 0.108(3) Uani 1 1 d . . .
O21 O 0.0906(4) 0.3537(4) -0.03779(15) 0.0469(12) Uani 1 1 d . . .
O22 O -0.0483(4) 0.4641(4) -0.06247(15) 0.0456(12) Uani 1 1 d . . .
O23 O 0.4477(10) -0.0041(9) -0.4418(3) 0.153(5) Uani 1 1 d . . .
O24 O 0.5124(12) 0.0979(8) -0.4169(2) 0.187(6) Uani 1 1 d D . .
O31 O 0.7232(4) -0.4056(3) 0.02242(16) 0.0478(12) Uani 1 1 d . . .
O32 O 0.5547(4) -0.3975(4) -0.02869(16) 0.0504(13) Uani 1 1 d . . .
O33 O 0.4092(4) -0.2306(3) 0.00853(13) 0.0368(10) Uani 1 1 d . . .
O34 O 0.5909(5) -0.2289(4) 0.05745(16) 0.0554(14) Uani 1 1 d . . .
O35 O 0.1373(4) -0.3613(3) -0.00051(13) 0.0367(10) Uani 1 1 d . . .
O36 O 0.0012(4) -0.1808(4) 0.03309(17) 0.0570(14) Uani 1 1 d . . .
O37 O -0.1708(4) -0.1807(4) -0.01742(19) 0.0595(14) Uani 1 1 d . . .
O38 O -0.0450(5) -0.3458(4) -0.05656(16) 0.0563(14) Uani 1 1 d . . .
O39 O -0.0176(7) 0.3190(4) -0.49951(16) 0.093(3) Uani 1 1 d . . .
O40 O 0.1331(8) 0.0356(5) -0.5167(2) 0.108(3) Uani 1 1 d . . .
O41 O -0.0564(9) 0.1804(6) -0.5530(2) 0.114(3) Uani 1 1 d . . .
O42 O 0.2234(10) 0.4947(6) -0.4939(2) 0.131(4) Uani 1 1 d . . .
O43 O 0.6276(8) 0.0749(7) -0.4940(3) 0.138(4) Uani 1 1 d D . .
O44 O 0.3859(9) 0.1343(9) -0.5109(3) 0.148(4) Uani 1 1 d . . .
S1 S 0.90452(16) -0.23642(13) -0.16762(5) 0.0448(4) Uani 1 1 d . . .
S2 S 0.99797(18) -0.48039(14) -0.26839(5) 0.0505(5) Uani 1 1 d . . .
S3 S 0.65142(16) -0.19813(14) -0.28905(5) 0.0468(4) Uani 1 1 d . . .
S4 S 0.48907(17) -0.51547(13) 0.22462(5) 0.0478(5) Uani 1 1 d . . .
S5 S 0.2411(2) -0.17743(14) 0.24229(6) 0.0554(5) Uani 1 1 d . . .
S6 S 0.5406(2) -0.33351(18) 0.34369(7) 0.0685(6) Uani 1 1 d . . .
S7 S 0.28521(17) -0.31979(13) -0.23926(5) 0.0457(4) Uani 1 1 d . . .
S8 S 0.02214(16) 0.00346(12) -0.20730(5) 0.0436(4) Uani 1 1 d . . .
S9 S -0.01885(18) -0.16246(13) -0.33478(6) 0.0488(5) Uani 1 1 d . . .
S10 S 0.14782(17) 0.29079(15) -0.28710(6) 0.0533(5) Uani 1 1 d . . .
S11 S 0.38081(17) 0.28082(16) -0.16197(6) 0.0564(5) Uani 1 1 d . . .
S12 S 0.50128(18) 0.02306(14) -0.25738(6) 0.0542(5) Uani 1 1 d . . .

loop_
_atom_site_aniso_label
_atom_site_aniso_U_11
_atom_site_aniso_U_22
_atom_site_aniso_U_33
_atom_site_aniso_U_23
_atom_site_aniso_U_13
_atom_site_aniso_U_12
Co1 0.0347(5) 0.0367(5) 0.0317(4) -0.0037(4) -0.0020(4) -0.0066(4)
Co2 0.0348(5) 0.0363(5) 0.0285(4) -0.0024(4) -0.0021(4) -0.0067(4)
Co3 0.0372(6) 0.0373(5) 0.0348(5) 0.0011(4) -0.0040(4) -0.0084(4)
Co4 0.1733(15) 0.0548(7) 0.0381(6) -0.0215(5) 0.0353(7) -0.0656(9)
Co5 0.2069(18) 0.0469(7) 0.0255(5) -0.0070(5) 0.0070(7) -0.0610(9)
Co6 0.142(2) 0.120(2) 0.0813(15) -0.0144(14) -0.0010(15) -0.0232(18)
C1 0.047(4) 0.033(3) 0.033(3) -0.005(3) 0.002(3) -0.003(3)
C2 0.053(5) 0.039(4) 0.024(3) -0.009(3) 0.001(3) -0.003(3)
C3 0.047(4) 0.034(3) 0.037(3) -0.005(3) 0.009(3) -0.005(3)
C4 0.045(4) 0.042(4) 0.029(3) -0.009(3) 0.001(3) -0.004(3)
C5 0.041(4) 0.034(3) 0.042(4) -0.007(3) -0.001(3) -0.006(3)
C6 0.050(5) 0.041(4) 0.035(3) -0.008(3) -0.003(3) -0.013(3)
C7 0.047(4) 0.033(4) 0.044(4) 0.000(3) 0.001(3) -0.010(3)
C8 0.060(5) 0.040(4) 0.041(4) 0.005(3) -0.002(4) -0.009(4)
C9 0.057(5) 0.042(4) 0.035(3) -0.005(3) 0.003(3) -0.008(4)
C10 0.039(4) 0.036(3) 0.034(3) -0.001(3) -0.004(3) -0.008(3)
C11 0.061(5) 0.037(4) 0.029(3) -0.006(3) -0.008(3) 0.001(3)
C12 0.098(7) 0.038(4) 0.028(3) -0.008(3) -0.007(4) -0.018(4)
C13 0.112(7) 0.032(4) 0.024(3) -0.005(3) -0.008(4) -0.020(4)
C14 0.119(8) 0.062(5) 0.032(4) -0.010(4) -0.011(4) -0.030(5)
C15 0.082(7) 0.075(6) 0.062(5) -0.012(5) 0.011(5) -0.042(5)
C16 0.073(6) 0.067(5) 0.033(4) -0.002(4) 0.003(4) -0.014(5)
C17 0.193(12) 0.044(5) 0.026(4) -0.005(3) 0.001(5) -0.054(6)
C18 0.044(4) 0.049(4) 0.040(4) -0.001(3) -0.004(3) -0.008(3)
C19 0.060(5) 0.049(4) 0.031(3) 0.003(3) -0.005(3) -0.022(4)
C20 0.089(6) 0.047(4) 0.030(3) 0.005(3) -0.009(4) -0.025(4)
C21 0.103(8) 0.063(5) 0.048(5) 0.000(4) -0.021(5) -0.039(5)
C22 0.098(8) 0.083(7) 0.068(6) -0.002(5) -0.007(5) -0.065(6)
C23 0.062(6) 0.074(6) 0.055(5) -0.003(4) 0.000(4) -0.029(5)
C24 0.136(9) 0.044(4) 0.041(4) -0.008(4) 0.011(5) -0.039(5)
C31 0.052(5) 0.043(4) 0.031(3) -0.001(3) 0.000(3) -0.012(4)
C32 0.059(5) 0.042(4) 0.030(3) -0.002(3) 0.003(3) -0.011(3)
C33 0.053(5) 0.047(4) 0.041(4) -0.007(3) -0.008(3) -0.009(4)
C34 0.047(4) 0.029(3) 0.036(3) -0.004(3) -0.011(3) 0.006(3)
C35 0.039(4) 0.033(3) 0.040(4) -0.003(3) -0.005(3) -0.005(3)
C36 0.045(4) 0.032(3) 0.037(3) -0.004(3) -0.004(3) -0.009(3)
C37 0.047(5) 0.066(5) 0.040(4) -0.001(3) -0.004(3) -0.023(4)
C38 0.049(5) 0.069(5) 0.050(4) 0.011(4) -0.001(4) -0.022(4)
C39 0.055(5) 0.060(5) 0.036(4) 0.008(3) -0.002(3) -0.018(4)
C40 0.052(5) 0.025(3) 0.033(3) 0.002(3) -0.004(3) -0.006(3)
C41 0.054(5) 0.032(3) 0.036(3) -0.004(3) -0.002(3) 0.010(3)
C42 0.054(5) 0.046(4) 0.032(3) -0.011(3) 0.001(3) -0.006(3)
C43 0.046(4) 0.036(3) 0.036(3) -0.007(3) -0.002(3) -0.003(3)
C44 0.053(5) 0.062(5) 0.045(4) -0.010(4) 0.002(4) -0.016(4)
C45 0.054(5) 0.077(6) 0.053(5) 0.000(4) 0.003(4) -0.022(5)
C46 0.057(5) 0.056(5) 0.040(4) -0.012(3) 0.012(4) -0.003(4)
C47 0.046(5) 0.042(4) 0.034(3) -0.012(3) 0.004(3) -0.009(3)
C48 0.103(8) 0.080(6) 0.053(5) 0.007(5) -0.034(5) -0.045(6)
C49 0.116(9) 0.106(9) 0.051(5) 0.002(5) -0.031(6) -0.045(7)
C50 0.165(13) 0.081(8) 0.059(6) 0.019(6) -0.052(8) -0.034(8)
C51 0.126(12) 0.096(9) 0.093(9) 0.000(8) -0.040(8) -0.015(8)
C52 0.092(9) 0.081(8) 0.115(10) -0.016(7) -0.051(7) -0.004(7)
C53 0.072(7) 0.079(7) 0.076(6) -0.008(5) -0.015(5) -0.012(6)
C61 0.039(4) 0.034(3) 0.034(3) -0.001(3) 0.002(3) -0.006(3)
C62 0.043(4) 0.040(4) 0.026(3) 0.004(3) -0.002(3) -0.009(3)
C63 0.046(4) 0.039(4) 0.036(3) 0.003(3) -0.005(3) -0.014(3)
C64 0.048(5) 0.036(4) 0.031(3) 0.001(3) -0.002(3) 0.004(3)
C65 0.039(4) 0.034(3) 0.038(3) -0.005(3) -0.005(3) -0.001(3)
C66 0.043(4) 0.032(3) 0.032(3) -0.003(3) -0.005(3) -0.003(3)
C67 0.049(5) 0.049(4) 0.039(4) -0.010(3) -0.008(3) -0.008(4)
C68 0.052(5) 0.061(5) 0.052(4) -0.001(4) 0.000(4) -0.025(4)
C69 0.053(5) 0.037(4) 0.044(4) 0.007(3) 0.002(3) -0.007(3)
C70 0.051(5) 0.034(3) 0.033(3) -0.004(3) -0.004(3) -0.004(3)
C71 0.051(5) 0.034(3) 0.034(3) -0.001(3) -0.006(3) -0.011(3)
C72 0.045(4) 0.027(3) 0.040(4) 0.005(3) -0.010(3) -0.005(3)
C73 0.040(4) 0.027(3) 0.039(3) -0.005(3) -0.007(3) -0.005(3)
C74 0.051(5) 0.055(5) 0.050(4) -0.001(4) -0.006(4) -0.020(4)
C75 0.053(5) 0.092(7) 0.051(5) 0.014(4) -0.001(4) -0.039(5)
C76 0.070(6) 0.077(6) 0.039(4) 0.011(4) -0.001(4) -0.030(5)
C77 0.043(4) 0.029(3) 0.036(3) 0.003(3) -0.006(3) -0.006(3)
C78 0.051(5) 0.042(4) 0.039(4) 0.003(3) -0.011(3) -0.022(3)
C79 0.060(5) 0.044(4) 0.033(3) -0.011(3) 0.008(3) -0.019(4)
C80 0.072(6) 0.043(4) 0.033(3) -0.005(3) 0.002(4) -0.012(4)
C81 0.067(5) 0.040(4) 0.043(4) -0.003(3) -0.006(4) -0.007(4)
C82 0.053(5) 0.052(4) 0.037(4) -0.008(3) 0.005(3) -0.008(4)
C83 0.052(5) 0.059(5) 0.032(3) 0.001(3) 0.000(3) -0.025(4)
C84 0.098(7) 0.042(4) 0.034(4) -0.009(3) 0.005(4) -0.020(4)
C91 0.042(4) 0.051(4) 0.037(4) -0.001(3) 0.005(3) -0.001(3)
C92 0.045(5) 0.055(4) 0.034(4) 0.002(3) 0.006(3) -0.003(4)
C93 0.041(4) 0.037(4) 0.042(4) 0.003(3) 0.006(3) -0.001(3)
C94 0.052(5) 0.048(4) 0.039(4) 0.000(3) -0.009(3) -0.001(4)
C95 0.075(6) 0.040(4) 0.035(4) 0.002(3) -0.001(4) -0.012(4)
C96 0.086(6) 0.038(4) 0.042(4) -0.006(3) 0.007(4) -0.019(4)
C97 0.074(6) 0.045(4) 0.052(4) -0.003(4) -0.010(4) -0.016(4)
C98 0.080(7) 0.050(5) 0.071(6) 0.016(4) -0.018(5) -0.032(5)
C99 0.071(6) 0.072(6) 0.040(4) 0.014(4) -0.010(4) -0.030(5)
C100 0.148(10) 0.046(5) 0.038(4) -0.013(4) 0.014(5) -0.038(5)
C101 0.042(4) 0.046(4) 0.039(4) -0.009(3) -0.004(3) -0.001(3)
C102 0.046(4) 0.042(4) 0.033(3) 0.000(3) -0.008(3) -0.006(3)
C103 0.030(4) 0.038(3) 0.034(3) -0.001(3) -0.005(3) -0.009(3)
C104 0.035(4) 0.044(4) 0.045(4) -0.005(3) -0.004(3) -0.011(3)
C105 0.046(5) 0.039(4) 0.036(3) 0.003(3) -0.010(3) -0.004(3)
C106 0.052(5) 0.063(5) 0.035(4) -0.006(3) -0.001(3) -0.017(4)
C107 0.049(5) 0.033(3) 0.043(4) 0.001(3) -0.006(3) -0.017(3)
C108 0.045(5) 0.040(4) 0.056(4) -0.007(3) -0.008(4) 0.008(3)
C109 0.083(7) 0.057(5) 0.049(5) -0.008(4) 0.003(4) -0.021(5)
C110 0.090(7) 0.064(6) 0.061(5) -0.008(4) 0.000(5) -0.009(5)
C111 0.081(7) 0.079(7) 0.074(6) -0.025(5) -0.004(5) -0.027(6)
C112 0.084(7) 0.048(5) 0.079(6) -0.003(4) -0.006(5) -0.020(5)
C113 0.058(6) 0.053(5) 0.067(5) 0.005(4) -0.008(4) -0.016(4)
C114 0.193(15) 0.163(13) 0.054(6) -0.029(7) 0.031(7) -0.136(12)
N1 0.044(4) 0.045(3) 0.033(3) -0.008(2) 0.003(3) -0.005(3)
N2 0.046(4) 0.045(3) 0.028(3) -0.006(2) 0.001(3) -0.005(3)
N3 0.050(4) 0.046(3) 0.033(3) -0.009(3) -0.002(3) -0.001(3)
N4 0.048(4) 0.041(3) 0.036(3) -0.010(3) -0.004(3) 0.001(3)
N5 0.069(5) 0.049(4) 0.038(3) -0.012(3) -0.009(3) -0.010(3)
N6 0.059(4) 0.055(4) 0.043(3) -0.007(3) -0.010(3) -0.010(3)
N7 0.040(4) 0.039(3) 0.034(3) 0.002(2) -0.008(2) 0.003(3)
N8 0.052(4) 0.037(3) 0.037(3) -0.002(2) -0.006(3) -0.001(3)
N9 0.056(4) 0.043(3) 0.041(3) -0.003(3) -0.008(3) -0.002(3)
N10 0.055(4) 0.056(4) 0.034(3) -0.012(3) -0.002(3) 0.008(3)
N11 0.041(4) 0.052(4) 0.042(3) -0.007(3) -0.001(3) -0.003(3)
N12 0.042(4) 0.037(3) 0.037(3) 0.000(2) 0.004(3) 0.000(3)
O1 0.042(3) 0.040(3) 0.041(3) 0.004(2) -0.002(2) -0.009(2)
O1W 0.154(10) 0.131(9) 0.222(13) -0.068(9) 0.040(9) -0.020(7)
O2 0.044(3) 0.051(3) 0.050(3) 0.006(2) 0.008(2) -0.003(3)
O2W 0.186(10) 0.069(5) 0.207(11) -0.052(6) 0.086(9) -0.035(6)
O3 0.210(8) 0.044(3) 0.024(2) -0.005(2) -0.003(4) -0.054(4)
O4 0.241(10) 0.095(5) 0.035(3) -0.018(3) 0.023(4) -0.110(6)
O5 0.181(8) 0.073(4) 0.047(3) -0.027(3) 0.042(4) -0.073(5)
O6 0.180(8) 0.066(4) 0.041(3) -0.020(3) 0.005(4) -0.056(5)
O7 0.054(3) 0.034(2) 0.035(2) -0.0035(19) -0.007(2) -0.006(2)
O8 0.042(3) 0.055(3) 0.047(3) 0.002(2) 0.000(2) -0.015(3)
O9 0.039(3) 0.057(3) 0.036(2) -0.014(2) -0.002(2) -0.006(2)
O10 0.060(4) 0.081(4) 0.037(3) -0.020(3) 0.008(2) -0.034(3)
O13 0.041(3) 0.081(4) 0.032(2) -0.016(2) -0.006(2) -0.010(3)
O14 0.060(4) 0.079(4) 0.034(2) -0.009(2) 0.000(2) -0.037(3)
O15 0.060(4) 0.045(3) 0.045(3) 0.010(2) -0.013(3) -0.013(3)
O16 0.049(3) 0.050(3) 0.046(3) 0.015(2) -0.008(2) -0.014(3)
O17 0.159(7) 0.047(3) 0.044(3) -0.019(3) 0.034(4) -0.048(4)
O18 0.137(6) 0.038(3) 0.054(3) -0.002(3) 0.024(4) -0.018(3)
O19 0.197(8) 0.060(4) 0.041(3) -0.018(3) 0.016(4) -0.058(5)
O20 0.251(10) 0.046(3) 0.040(3) -0.002(3) -0.006(4) -0.063(5)
O21 0.038(3) 0.053(3) 0.044(3) 0.008(2) -0.002(2) -0.008(2)
O22 0.036(3) 0.046(3) 0.050(3) 0.000(2) 0.002(2) -0.003(2)
O23 0.232(12) 0.201(11) 0.070(5) -0.054(6) 0.033(6) -0.144(10)
O24 0.278(15) 0.273(15) 0.062(5) -0.065(7) 0.049(7) -0.183(14)
O31 0.035(3) 0.045(3) 0.058(3) 0.001(2) -0.007(2) -0.002(2)
O32 0.048(3) 0.048(3) 0.060(3) -0.025(2) -0.004(2) -0.008(2)
O33 0.033(3) 0.039(2) 0.040(2) -0.005(2) -0.002(2) -0.010(2)
O34 0.068(4) 0.056(3) 0.048(3) -0.018(2) -0.016(3) -0.008(3)
O35 0.031(3) 0.038(2) 0.041(2) -0.0039(19) -0.001(2) -0.010(2)
O36 0.054(3) 0.057(3) 0.065(3) -0.026(3) -0.008(3) -0.005(3)
O37 0.046(3) 0.051(3) 0.080(4) -0.005(3) -0.016(3) -0.002(3)
O38 0.075(4) 0.047(3) 0.051(3) -0.008(2) -0.010(3) -0.018(3)
O39 0.201(8) 0.049(3) 0.036(3) -0.008(2) 0.028(4) -0.060(4)
O40 0.193(9) 0.060(4) 0.084(5) -0.041(4) 0.056(5) -0.068(5)
O41 0.202(9) 0.107(6) 0.053(4) -0.030(4) 0.025(5) -0.079(6)
O42 0.268(12) 0.090(5) 0.065(4) -0.035(4) 0.031(6) -0.110(7)
O43 0.139(9) 0.171(10) 0.093(6) 0.012(6) -0.006(6) -0.027(7)
O44 0.131(8) 0.195(11) 0.106(7) -0.001(7) -0.031(6) -0.004(8)
S1 0.0502(11) 0.0499(10) 0.0347(9) -0.0153(8) -0.0014(8) -0.0026(9)
S2 0.0646(13) 0.0496(11) 0.0321(9) -0.0150(8) -0.0098(8) 0.0145(9)
S3 0.0476(12) 0.0502(10) 0.0377(9) -0.0057(8) -0.0018(8) 0.0025(9)
S4 0.0587(13) 0.0427(10) 0.0373(9) -0.0055(7) -0.0125(8) 0.0078(9)
S5 0.0831(16) 0.0429(10) 0.0358(9) -0.0123(8) -0.0073(9) 0.0076(10)
S6 0.0897(18) 0.0736(15) 0.0486(11) -0.0115(10) -0.0220(11) -0.0191(13)
S7 0.0560(12) 0.0418(10) 0.0338(8) -0.0051(7) -0.0052(8) 0.0058(8)
S8 0.0554(12) 0.0361(9) 0.0360(9) -0.0018(7) -0.0108(8) 0.0016(8)
S9 0.0659(14) 0.0405(10) 0.0411(9) -0.0053(8) -0.0145(9) -0.0066(9)
S10 0.0541(13) 0.0605(12) 0.0373(9) -0.0094(8) -0.0060(8) 0.0143(10)
S11 0.0477(12) 0.0724(14) 0.0443(10) -0.0160(9) -0.0071(9) 0.0103(10)
S12 0.0528(13) 0.0492(11) 0.0554(11) -0.0109(9) -0.0089(9) 0.0100(9)

loop_
_atom_type_symbol
_atom_type_description
_atom_type_scat_dispersion_real
_atom_type_scat_dispersion_imag
_atom_type_scat_source
C C 0.0033 0.0016 'International Tables Vol C Tables 4.2.6.8 and 6.1.1.4'
H H 0.0000 0.0000 'International Tables Vol C Tables 4.2.6.8 and 6.1.1.4'
N N 0.0061 0.0033 'International Tables Vol C Tables 4.2.6.8 and 6.1.1.4'
O O 0.0106 0.0060 'International Tables Vol C Tables 4.2.6.8 and 6.1.1.4'
S S 0.1246 0.1234 'International Tables Vol C Tables 4.2.6.8 and 6.1.1.4'
Co Co 0.3494 0.9721 'International Tables Vol C Tables 4.2.6.8 and 6.1.1.4'

loop_
_geom_angle_atom_site_label_1
_geom_angle_atom_site_label_2
_geom_angle_atom_site_label_3
_geom_angle
_geom_angle_site_symmetry_1
_geom_angle_site_symmetry_3
O32 Co1 O8 97.4(2) . .
O32 Co1 O1 88.0(2) . .
O8 Co1 O1 174.5(2) . .
O32 Co1 O34 177.9(2) . .
O8 Co1 O34 84.6(2) . .
O1 Co1 O34 90.0(2) . .
O32 Co1 O31 85.0(2) . .
O8 Co1 O31 88.1(2) . .
O1 Co1 O31 93.28(19) . .
O34 Co1 O31 94.6(2) . .
O32 Co1 O33 93.97(19) . .
O8 Co1 O33 88.59(19) . .
O1 Co1 O33 90.18(18) . .
O34 Co1 O33 86.5(2) . .
O31 Co1 O33 176.36(18) . .
O7 Co2 O15 176.6(2) . .
O7 Co2 O13 90.9(2) . .
O15 Co2 O13 87.7(2) . .
O7 Co2 O9 88.05(19) . .
O15 Co2 O9 93.4(2) . .
O13 Co2 O9 178.8(2) . .
O7 Co2 O33 87.95(18) . .
O15 Co2 O33 89.06(19) . .
O13 Co2 O33 91.46(18) . .
O9 Co2 O33 89.04(18) . .
O7 Co2 O35 92.78(18) . .
O15 Co2 O35 90.19(19) . .
O13 Co2 O35 88.15(18) . .
O9 Co2 O35 91.37(18) . .
O33 Co2 O35 179.17(18) . .
O16 Co3 O21 177.2(2) . 2
O16 Co3 O37 90.9(2) . .
O21 Co3 O37 90.1(2) 2 .
O16 Co3 O36 93.9(2) . .
O21 Co3 O36 88.8(2) 2 .
O37 Co3 O36 86.4(2) . .
O16 Co3 O38 82.4(2) . .
O21 Co3 O38 95.0(2) 2 .
O37 Co3 O38 90.8(2) . .
O36 Co3 O38 175.2(2) . .
O16 Co3 O35 89.93(19) . .
O21 Co3 O35 89.09(18) 2 .
O37 Co3 O35 179.1(2) . .
O36 Co3 O35 93.95(19) . .
O38 Co3 O35 88.9(2) . .
O5 Co4 O19 97.1(3) 2_654 .
O5 Co4 O17 172.5(3) 2_654 .
O19 Co4 O17 89.7(3) . .
O5 Co4 O40 89.5(3) 2_654 .
O19 Co4 O40 91.6(3) . .
O17 Co4 O40 87.0(2) . .
O5 Co4 O41 83.7(3) 2_654 .
O19 Co4 O41 176.7(3) . .
O17 Co4 O41 89.7(3) . .
O40 Co4 O41 91.6(4) . .
O5 Co4 O39 92.7(3) 2_654 .
O19 Co4 O39 88.3(3) . .
O17 Co4 O39 90.8(2) . .
O40 Co4 O39 177.8(2) . .
O41 Co4 O39 88.5(3) . .
O6 Co5 O20 98.1(3) 2_654 .
O6 Co5 O3 169.9(3) 2_654 1_465
O20 Co5 O3 91.7(3) . 1_465
O6 Co5 O42 86.4(3) 2_654 .
O20 Co5 O42 85.4(4) . .
O3 Co5 O42 92.3(3) 1_465 .
O6 Co5 O3 89.7(3) 2_654 2_654
O20 Co5 O3 172.1(3) . 2_654
O3 Co5 O3 80.5(2) 1_465 2_654
O42 Co5 O3 95.8(3) . 2_654
O6 Co5 O39 92.4(3) 2_654 .
O20 Co5 O39 92.1(3) . .
O3 Co5 O39 89.4(3) 1_465 .
O42 Co5 O39 177.0(4) . .
O3 Co5 O39 86.9(3) 2_654 .
O23 Co6 O23 180 2_654 .
O23 Co6 O43 87.1(4) 2_654 .
O23 Co6 O43 92.9(4) . .
O23 Co6 O43 92.9(4) 2_654 2_654
O23 Co6 O43 87.1(4) . 2_654
O43 Co6 O43 180 . 2_654
O23 Co6 O44 86.5(5) 2_654 2_654
O23 Co6 O44 93.5(5) . 2_654
O43 Co6 O44 89.5(4) . 2_654
O43 Co6 O44 90.5(4) 2_654 2_654
O23 Co6 O44 93.5(5) 2_654 .
O23 Co6 O44 86.5(5) . .
O43 Co6 O44 90.5(4) . .
O43 Co6 O44 89.5(4) 2_654 .
O44 Co6 O44 180 2_654 .
N3 C1 N1 125.3(6) . .
N3 C1 S1 121.8(5) . .
N1 C1 S1 112.9(5) . .
N2 C2 N1 125.9(6) . .
N2 C2 S2 121.0(5) . .
N1 C2 S2 113.0(5) . .
N3 C3 N2 125.5(7) . .
N3 C3 S3 113.2(5) . .
N2 C3 S3 121.2(5) . .
C9 C4 C5 120.3(6) . .
C9 C4 S1 123.3(5) . .
C5 C4 S1 116.3(5) . .
C6 C5 C4 119.3(6) . .
C6 C5 H5A 120.4 . .
C4 C5 H5A 120.4 . .
C7 C6 C5 119.6(6) . .
C7 C6 C10 120.3(6) . .
C5 C6 C10 120.0(6) . .
C6 C7 C8 121.0(7) . .
C6 C7 H7A 119.5 . .
C8 C7 H7A 119.5 . .
C9 C8 C7 119.6(7) . .
C9 C8 H8A 120.2 . .
C7 C8 H8A 120.2 . .
C8 C9 C4 120.2(6) . .
C8 C9 H9A 119.9 . .
C4 C9 H9A 119.9 . .
O2 C10 O1 124.9(6) . .
O2 C10 C6 117.5(6) . .
O1 C10 C6 117.5(6) . .
C12 C11 C16 120.2(7) . .
C12 C11 S2 120.1(6) . .
C16 C11 S2 118.9(5) . .
C11 C12 C13 120.5(8) . .
C11 C12 H12A 119.8 . .
C13 C12 H12A 119.8 . .
C14 C13 C12 119.1(7) . .
C14 C13 C17 123.1(7) . .
C12 C13 C17 117.8(7) . .
C15 C14 C13 120.7(8) . .
C15 C14 H14A 119.6 . .
C13 C14 H14A 119.6 . .
C14 C15 C16 120.7(8) . .
C14 C15 H15A 119.7 . .
C16 C15 H15A 119.7 . .
C11 C16 C15 118.8(7) . .
C11 C16 H16A 120.6 . .
C15 C16 H16A 120.6 . .
O4 C17 O3 123.3(7) . .
O4 C17 C13 120.7(7) . .
O3 C17 C13 116.0(8) . .
C23 C18 C19 119.5(7) . .
C23 C18 S3 118.8(6) . .
C19 C18 S3 121.6(6) . .
C20 C19 C18 121.3(7) . .
C20 C19 H19A 119.3 . .
C18 C19 H19A 119.3 . .
C19 C20 C21 119.5(7) . .
C19 C20 C24 122.6(7) . .
C21 C20 C24 117.9(7) . .
C22 C21 C20 118.2(8) . .
C22 C21 H21A 120.9 . .
C20 C21 H21A 120.9 . .
C23 C22 C21 122.1(8) . .
C23 C22 H22A 118.9 . .
C21 C22 H22A 118.9 . .
C22 C23 C18 119.3(8) . .
C22 C23 H23A 120.4 . .
C18 C23 H23A 120.4 . .
O6 C24 O5 125.2(8) . .
O6 C24 C20 117.0(7) . .
O5 C24 C20 117.6(7) . .
N4 C31 N6 126.6(7) . .
N4 C31 S4 121.1(5) . .
N6 C31 S4 112.3(6) . .
N4 C32 N5 125.9(7) . .
N4 C32 S5 119.4(6) . .
N5 C32 S5 114.7(5) . .
N6 C33 N5 127.5(7) . .
N6 C33 S6 118.2(6) . .
N5 C33 S6 114.3(5) . .
C39 C34 C35 119.7(6) . .
C39 C34 S4 120.8(5) . .
C35 C34 S4 119.4(6) . .
C36 C35 C34 120.0(6) . .
C36 C35 H35A 120.0 . .
C34 C35 H35A 120.0 . .
C37 C36 C35 119.7(6) . .
C37 C36 C40 121.0(6) . .
C35 C36 C40 119.3(6) . .
C38 C37 C36 120.2(7) . .
C38 C37 H37A 119.9 . .
C36 C37 H37A 119.9 . .
C37 C38 C39 120.8(7) . .
C37 C38 H38A 119.6 . .
C39 C38 H38A 119.6 . .
C38 C39 C34 119.5(6) . .
C38 C39 H39A 120.2 . .
C34 C39 H39A 120.2 . .
O8 C40 O7 125.0(6) . .
O8 C40 C36 117.9(6) . .
O7 C40 C36 117.1(6) . .
C46 C41 C42 120.7(7) . .
C46 C41 S5 118.2(5) . .
C42 C41 S5 120.9(6) . .
C43 C42 C41 119.1(7) . .
C43 C42 H42A 120.4 . .
C41 C42 H42A 120.4 . .
C42 C43 C44 120.4(7) . .
C42 C43 C47 118.7(7) . .
C44 C43 C47 120.9(6) . .
C43 C44 C45 120.2(8) . .
C43 C44 H44A 119.9 . .
C45 C44 H44A 119.9 . .
C44 C45 C46 120.5(8) . .
C44 C45 H45A 119.7 . .
C46 C45 H45A 119.7 . .
C41 C46 C45 119.0(7) . .
C41 C46 H46A 120.5 . .
C45 C46 H46A 120.5 . .
O10 C47 O9 122.6(6) . .
O10 C47 C43 119.5(6) . .
O9 C47 C43 117.8(6) . .
C53 C48 C49 119.9(11) . .
C53 C48 S6 123.2(7) . .
C49 C48 S6 116.9(10) . .
C48 C49 C50 116.4(12) . .
C48 C49 H49A 121.8 . .
C50 C49 H49A 121.8 . .
C51 C50 C54 121.5(15) . .
C51 C50 C49 121.3(11) . .
C54 C50 C49 116.7(16) . .
C50 C51 C52 120.3(13) . .
C50 C51 H51A 119.9 . .
C52 C51 H51A 119.8 . .
C51 C52 C53 120.1(13) . .
C51 C52 H52A 120.0 . .
C53 C52 H52A 120.0 . .
C48 C53 C52 121.9(11) . .
C48 C53 H53A 119.1 . .
C52 C53 H53A 119.1 . .
O11 C54 O12 126(2) . .
O11 C54 C50 116(2) . .
O12 C54 C50 117.5(19) . .
N7 C61 N9 125.1(6) . .
N7 C61 S7 122.0(5) . .
N9 C61 S7 112.8(5) . .
N7 C62 N8 126.8(6) . .
N7 C62 S8 120.2(5) . .
N8 C62 S8 113.0(5) . .
N8 C63 N9 126.7(6) . .
N8 C63 S9 121.7(6) . .
N9 C63 S9 111.5(5) . .
C65 C64 C69 119.5(7) . .
C65 C64 S7 120.6(6) . .
C69 C64 S7 119.5(5) . .
C64 C65 C66 119.9(7) . .
C64 C65 H65A 120.0 . .
C66 C65 H65A 120.0 . .
C67 C66 C65 119.3(6) . .
C67 C66 C70 120.9(6) . .
C65 C66 C70 119.7(6) . .
C66 C67 C68 120.3(7) . .
C66 C67 H67A 119.9 . .
C68 C67 H67A 119.9 . .
C69 C68 C67 120.2(7) . .
C69 C68 H68A 119.9 . .
C67 C68 H68A 119.9 . .
C68 C69 C64 120.8(7) . .
C68 C69 H69A 119.6 . .
C64 C69 H69A 119.6 . .
O14 C70 O13 123.7(6) . .
O14 C70 C66 120.0(6) . .
O13 C70 C66 116.2(6) . .
C76 C71 C72 118.6(7) . .
C76 C71 S8 121.0(5) . .
C72 C71 S8 120.3(6) . .
C71 C72 C73 120.2(7) . .
C71 C72 H72A 119.9 . .
C73 C72 H72A 119.9 . .
C74 C73 C72 120.7(6) . .
C74 C73 C77 119.4(6) . .
C72 C73 C77 119.6(6) . .
C75 C74 C73 118.0(7) . .
C75 C74 H74A 121.0 . .
C73 C74 H74A 121.0 . .
C76 C75 C74 121.1(8) . .
C76 C75 H75A 119.4 . .
C74 C75 H75A 119.4 . .
C75 C76 C71 121.3(7) . .
C75 C76 H76A 119.4 . .
C71 C76 H76A 119.4 . .
O16 C77 O15 125.8(6) . .
O16 C77 C73 115.9(6) . .
O15 C77 C73 118.3(6) . .
C79 C78 C83 118.0(7) . .
C79 C78 S9 119.1(6) . .
C83 C78 S9 122.9(5) . .
C78 C79 C80 122.5(7) . .
C78 C79 H79A 118.8 . .
C80 C79 H79A 118.8 . .
C81 C80 C79 117.7(6) . .
C81 C80 C84 121.0(7) . .
C79 C80 C84 121.0(7) . .
C80 C81 C82 120.6(7) . .
C80 C81 H81A 119.7 . .
C82 C81 H81A 119.7 . .
C83 C82 C81 120.9(7) . .
C83 C82 H82A 119.6 . .
C81 C82 H82A 119.6 . .
C82 C83 C78 120.3(6) . .
C82 C83 H83A 119.9 . .
C78 C83 H83A 119.9 . .
O18 C84 O17 123.5(7) . .
O18 C84 C80 118.4(7) . .
O17 C84 C80 118.1(7) . .
N12 C91 N10 127.2(7) . .
N12 C91 S10 120.1(6) . .
N10 C91 S10 112.7(5) . .
N10 C92 N11 127.0(7) . .
N10 C92 S11 120.6(6) . .
N11 C92 S11 112.4(6) . .
N12 C93 N11 127.8(6) . .
N12 C93 S12 118.7(6) . .
N11 C93 S12 113.4(6) . .
C95 C94 C99 121.0(7) . .
C95 C94 S10 118.8(6) . .
C99 C94 S10 120.1(6) . .
C94 C95 C96 120.3(7) . .
C94 C95 H95A 119.9 . .
C96 C95 H95A 119.9 . .
C97 C96 C95 117.9(7) . .
C97 C96 C100 120.5(7) . .
C95 C96 C100 121.5(7) . .
C98 C97 C96 121.8(8) . .
C98 C97 H97A 119.1 . .
C96 C97 H97A 119.1 . .
C97 C98 C99 120.1(8) . .
C97 C98 H98A 119.9 . .
C99 C98 H98A 119.9 . .
C94 C99 C98 118.8(7) . .
C94 C99 H99A 120.6 . .
C98 C99 H99A 120.6 . .
O20 C100 O19 124.0(7) . .
O20 C100 C96 117.1(7) . .
O19 C100 C96 118.8(7) . .
C106 C101 C102 119.2(7) . .
C106 C101 S11 122.2(6) . .
C102 C101 S11 118.5(5) . .
C103 C102 C101 120.3(6) . .
C103 C102 H10A 119.8 . .
C101 C102 H10A 119.8 . .
C104 C103 C102 119.6(6) . .
C104 C103 C107 120.6(6) . .
C102 C103 C107 119.8(6) . .
C103 C104 C105 120.0(7) . .
C103 C104 H10B 120.0 . .
C105 C104 H10B 120.0 . .
C106 C105 C104 120.7(7) . .
C106 C105 H10E 119.6 . .
C104 C105 H10E 119.6 . .
C101 C106 C105 120.1(7) . .
C101 C106 H10C 119.9 . .
C105 C106 H10C 119.9 . .
O22 C107 O21 125.3(6) . .
O22 C107 C103 117.8(6) . .
O21 C107 C103 116.9(6) . .
C109 C108 C113 120.2(8) . .
C109 C108 S12 120.7(6) . .
C113 C108 S12 118.7(6) . .
C108 C109 C110 119.7(8) . .
C108 C109 H10D 120.1 . .
C110 C109 H10D 120.1 . .
C109 C110 C111 119.8(9) . .
C109 C110 C114 124.4(9) . .
C111 C110 C114 115.9(10) . .
C112 C111 C110 120.4(9) . .
C112 C111 H11A 119.8 . .
C110 C111 H11A 119.8 . .
C111 C112 C113 119.7(9) . .
C111 C112 H11B 120.2 . .
C113 C112 H11B 120.2 . .
C112 C113 C108 120.2(8) . .
C112 C113 H11C 119.9 . .
C108 C113 H11C 119.9 . .
O24 C114 O23 124.4(11) . .
O24 C114 C110 110.6(11) . .
O23 C114 C110 122.0(11) . .
C1 N1 C2 115.0(6) . .
C2 N2 C3 113.7(6) . .
C1 N3 C3 114.5(6) . .
C31 N4 C32 113.5(6) . .
C33 N5 C32 113.4(6) . .
C33 N6 C31 113.1(7) . .
C62 N7 C61 114.2(6) . .
C63 N8 C62 113.4(6) . .
C63 N9 C61 113.6(6) . .
C92 N10 C91 113.1(6) . .
C93 N11 C92 112.1(6) . .
C91 N12 C93 112.8(6) . .
C10 O1 Co1 127.9(4) . .
C17 O3 Co5 123.0(8) . 1_645
C17 O3 Co5 117.6(5) . 2_654
Co5 O3 Co5 99.5(2) 1_645 2_654
C24 O5 Co4 130.4(5) . 2_654
C24 O6 Co5 140.7(7) . 2_654
C40 O7 Co2 129.3(4) . .
C40 O8 Co1 127.1(4) . .
C47 O9 Co2 128.6(4) . .
C54 O12 H12B 109.5 . .
C70 O13 Co2 126.5(5) . .
C77 O15 Co2 133.4(4) . .
C77 O16 Co3 129.6(4) . .
C84 O17 Co4 127.6(5) . .
C100 O19 Co4 133.0(8) . .
C100 O20 Co5 125.9(7) . .
C107 O21 Co3 128.9(4) . 2
C114 O23 Co6 136.2(8) . .
Co2 O33 Co1 120.2(2) . .
Co2 O35 Co3 117.4(2) . .
Co4 O39 Co5 112.1(4) . .
C1 S1 C4 103.2(3) . .
C2 S2 C11 104.7(3) . .
C3 S3 C18 101.0(3) . .
C31 S4 C34 103.3(3) . .
C32 S5 C41 102.5(3) . .
C33 S6 C48 103.0(4) . .
C61 S7 C64 105.1(3) . .
C62 S8 C71 100.6(3) . .
C63 S9 C78 104.5(3) . .
C91 S10 C94 102.4(4) . .
C101 S11 C92 103.0(4) . .
C93 S12 C108 102.0(4) . .

loop_
_geom_bond_atom_site_label_1
_geom_bond_atom_site_label_2
_geom_bond_distance
_geom_bond_site_symmetry_2
Co1 O32 2.047(5) .
Co1 O8 2.057(5) .
Co1 O1 2.103(4) .
Co1 O34 2.104(5) .
Co1 O31 2.105(5) .
Co1 O33 2.163(5) .
Co2 O7 2.068(5) .
Co2 O15 2.080(5) .
Co2 O13 2.089(5) .
Co2 O9 2.096(5) .
Co2 O33 2.099(4) .
Co2 O35 2.132(4) .
Co3 O16 2.019(5) .
Co3 O21 2.052(5) 2
Co3 O37 2.069(5) .
Co3 O36 2.099(5) .
Co3 O38 2.149(5) .
Co3 O35 2.184(5) .
Co4 O5 2.037(6) 2_654
Co4 O19 2.067(8) .
Co4 O17 2.098(6) .
Co4 O40 2.103(7) .
Co4 O41 2.151(9) .
Co4 O39 2.169(7) .
Co5 O6 2.015(7) 2_654
Co5 O20 2.039(7) .
Co5 O3 2.107(7) 1_465
Co5 O42 2.136(9) .
Co5 O3 2.141(7) 2_654
Co5 O39 2.176(7) .
Co6 O23 1.961(8) 2_654
Co6 O23 1.961(8) .
Co6 O43 2.125(11) .
Co6 O43 2.125(11) 2_654
Co6 O44 2.181(12) 2_654
Co6 O44 2.181(12) .
C1 N3 1.324(9) .
C1 N1 1.332(9) .
C1 S1 1.757(7) .
C2 N2 1.327(9) .
C2 N1 1.334(8) .
C2 S2 1.754(7) .
C3 N3 1.343(9) .
C3 N2 1.345(9) .
C3 S3 1.723(8) .
C4 C9 1.386(10) .
C4 C5 1.403(9) .
C4 S1 1.771(7) .
C5 C6 1.395(10) .
C5 H5A 0.9300 .
C6 C7 1.384(10) .
C6 C10 1.499(9) .
C7 C8 1.390(10) .
C7 H7A 0.9300 .
C8 C9 1.379(10) .
C8 H8A 0.9300 .
C9 H9A 0.9300 .
C10 O2 1.255(8) .
C10 O1 1.265(8) .
C11 C12 1.359(10) .
C11 C16 1.377(11) .
C11 S2 1.779(7) .
C12 C13 1.398(10) .
C12 H12A 0.9300 .
C13 C14 1.362(12) .
C13 C17 1.495(11) .
C14 C15 1.352(12) .
C14 H14A 0.9300 .
C15 C16 1.398(12) .
C15 H15A 0.9300 .
C16 H16A 0.9300 .
C17 O4 1.234(12) .
C17 O3 1.328(10) .
C18 C23 1.373(11) .
C18 C19 1.398(10) .
C18 S3 1.760(8) .
C19 C20 1.353(10) .
C19 H19A 0.9300 .
C20 C21 1.413(11) .
C20 C24 1.483(11) .
C21 C22 1.380(13) .
C21 H21A 0.9300 .
C22 C23 1.371(13) .
C22 H22A 0.9300 .
C23 H23A 0.9300 .
C24 O6 1.254(10) .
C24 O5 1.267(10) .
C31 N4 1.325(9) .
C31 N6 1.346(9) .
C31 S4 1.752(7) .
C32 N4 1.327(9) .
C32 N5 1.350(9) .
C32 S5 1.748(8) .
C33 N6 1.310(10) .
C33 N5 1.320(10) .
C33 S6 1.784(7) .
C34 C39 1.382(10) .
C34 C35 1.392(9) .
C34 S4 1.756(7) .
C35 C36 1.386(9) .
C35 H35A 0.9300 .
C36 C37 1.379(10) .
C36 C40 1.500(9) .
C37 C38 1.368(10) .
C37 H37A 0.9300 .
C38 C39 1.382(11) .
C38 H38A 0.9300 .
C39 H39A 0.9300 .
C40 O8 1.238(8) .
C40 O7 1.282(8) .
C41 C46 1.360(11) .
C41 C42 1.409(9) .
C41 S5 1.791(8) .
C42 C43 1.364(10) .
C42 H42A 0.9300 .
C43 C44 1.371(10) .
C43 C47 1.508(9) .
C44 C45 1.375(11) .
C44 H44A 0.9300 .
C45 C46 1.387(12) .
C45 H45A 0.9300 .
C46 H46A 0.9300 .
C47 O10 1.228(8) .
C47 O9 1.291(8) .
C48 C53 1.369(15) .
C48 C49 1.387(13) .
C48 S6 1.806(12) .
C49 C50 1.491(18) .
C49 H49A 0.9300 .
C50 C51 1.330(19) .
C50 C54 1.43(2) .
C51 C52 1.366(17) .
C51 H51A 0.9300 .
C52 C53 1.392(15) .
C52 H52A 0.9300 .
C53 H53A 0.9300 .
C54 O11 1.29(2) .
C54 O12 1.37(2) .
C61 N7 1.340(9) .
C61 N9 1.363(9) .
C61 S7 1.736(7) .
C62 N7 1.322(9) .
C62 N8 1.351(9) .
C62 S8 1.750(7) .
C63 N8 1.323(9) .
C63 N9 1.340(9) .
C63 S9 1.765(7) .
C64 C65 1.373(9) .
C64 C69 1.393(10) .
C64 S7 1.783(7) .
C65 C66 1.407(9) .
C65 H65A 0.9300 .
C66 C67 1.366(10) .
C66 C70 1.509(9) .
C67 C68 1.395(10) .
C67 H67A 0.9300 .
C68 C69 1.347(11) .
C68 H68A 0.9300 .
C69 H69A 0.9300 .
C70 O14 1.249(8) .
C70 O13 1.263(8) .
C71 C76 1.381(11) .
C71 C72 1.391(9) .
C71 S8 1.759(7) .
C72 C73 1.393(9) .
C72 H72A 0.9300 .
C73 C74 1.393(10) .
C73 C77 1.510(9) .
C74 C75 1.391(11) .
C74 H74A 0.9300 .
C75 C76 1.370(12) .
C75 H75A 0.9300 .
C76 H76A 0.9300 .
C77 O16 1.250(8) .
C77 O15 1.263(8) .
C78 C79 1.376(9) .
C78 C83 1.403(11) .
C78 S9 1.772(8) .
C79 C80 1.398(11) .
C79 H79A 0.9300 .
C80 C81 1.378(11) .
C80 C84 1.473(10) .
C81 C82 1.388(10) .
C81 H81A 0.9300 .
C82 C83 1.358(11) .
C82 H82A 0.9300 .
C83 H83A 0.9300 .
C84 O18 1.249(9) .
C84 O17 1.262(9) .
C91 N12 1.328(9) .
C91 N10 1.329(9) .
C91 S10 1.753(8) .
C92 N10 1.329(10) .
C92 N11 1.344(10) .
C92 S11 1.773(8) .
C93 N12 1.328(9) .
C93 N11 1.334(9) .
C93 S12 1.765(7) .
C94 C95 1.363(10) .
C94 C99 1.373(11) .
C94 S10 1.791(8) .
C95 C96 1.396(10) .
C95 H95A 0.9300 .
C96 C97 1.391(10) .
C96 C100 1.464(11) .
C97 C98 1.339(12) .
C97 H97A 0.9300 .
C98 C99 1.398(13) .
C98 H98A 0.9300 .
C99 H99A 0.9300 .
C100 O20 1.253(10) .
C100 O19 1.282(9) .
C101 C106 1.379(10) .
C101 C102 1.399(10) .
C101 S11 1.770(7) .
C102 C103 1.395(10) .
C102 H10A 0.9300 .
C103 C104 1.376(9) .
C103 C107 1.506(9) .
C104 C105 1.383(10) .
C104 H10B 0.9300 .
C105 C106 1.382(11) .
C105 H10E 0.9300 .
C106 H10C 0.9300 .
C107 O22 1.262(9) .
C107 O21 1.265(8) .
C108 C109 1.360(11) .
C108 C113 1.384(11) .
C108 S12 1.774(8) .
C109 C110 1.376(13) .
C109 H10D 0.9300 .
C110 C111 1.399(13) .
C110 C114 1.443(14) .
C111 C112 1.344(13) .
C111 H11A 0.9300 .
C112 C113 1.383(13) .
C112 H11B 0.9300 .
C113 H11C 0.9300 .
C114 O24 1.168(13) .
C114 O23 1.225(13) .
O3 Co5 2.107(7) 1_645
O3 Co5 2.141(7) 2_654
O5 Co4 2.037(6) 2_654
O6 Co5 2.015(7) 2_654
O12 H12B 0.8200 .
O21 Co3 2.052(5) 2
